data_2208392
loop_
_publ_author_name
'Abdeljalil, El Fatmi'
'Najib, Ben Larbi'
'Abdelali, Kerbal'
'El Bali, Brahim'
'Bolte, Michael'

_publ_section_title
;
 <i>catena</i>-Poly[[[(3,5-dimethyl-1<i>H</i>-pyrazole-\k<i>N</i>^2^)
 copper(II)]-\m-[(3,5-dimethyl-1<i>H</i>-pyrazol-1-yl)methylamino]acetato]
 nitrate monohydrate]
;
_journal_coeditor_code NG2004
_journal_issue 3
_journal_name_full 'Acta Crystallographica Section E'
_journal_page_first m551
_journal_page_last m552
_journal_paper_doi 10.1107/S1600536806005241
_journal_volume 62
_journal_year 2006
_chemical_formula_iupac '[Cu (C8 H12 N3 O2) (C5 H8 N)] N O3, H2 O'
_chemical_formula_moiety 'C13 H20 Cu N4 O2 +, N O3 -, H2 O'
_chemical_formula_sum 'C13 H22 Cu N6 O6'
_chemical_formula_weight 421.91
_chemical_name_systematic
;
catena-Poly[[[(3,5-dimethyl-1H-pyrazole-\kN^2^)copper(II)]-\m-[(3,5-dimethyl-
1H-pyrazol-1-yl)methylamino]acetato] nitrate monohydrate]
;
_space_group_IT_number 15
_symmetry_cell_setting monoclinic
_symmetry_space_group_name_Hall '-C 2yc'
_symmetry_space_group_name_H-M 'C 1 2/c 1'
_atom_sites_solution_hydrogens geom
_atom_sites_solution_primary direct
_atom_sites_solution_secondary difmap
_audit_creation_method SHELXL-97
_cell_angle_alpha 90.00
_cell_angle_beta 119.728(6)
_cell_angle_gamma 90.00
_cell_formula_units_Z 8
_cell_length_a 24.440(2)
_cell_length_b 6.9711(6)
_cell_length_c 23.924(2)
_cell_measurement_reflns_used 18154
_cell_measurement_temperature 173(2)
_cell_measurement_theta_max 25.2
_cell_measurement_theta_min 1.9
_cell_volume 3539.6(6)
_computing_cell_refinement X-AREA
_computing_data_collection 'X-AREA (Stoe & Cie, 2001)'
_computing_data_reduction X-AREA
_computing_molecular_graphics 'XP in SHELXTL-Plus (Sheldrick, 1991)'
_computing_publication_material SHELXL97
_computing_structure_refinement 'SHELXL97 (Sheldrick, 1997)'
_computing_structure_solution 'SHELXS97 (Sheldrick, 1997)'
_diffrn_ambient_temperature 173(2)
_diffrn_measured_fraction_theta_full 0.999
_diffrn_measured_fraction_theta_max 0.990
_diffrn_measurement_device_type 'Stoe IPDS-II two-circle'
_diffrn_measurement_method \w
_diffrn_radiation_monochromator graphite
_diffrn_radiation_source 'fine-focus sealed tube'
_diffrn_radiation_type MoK\a
_diffrn_radiation_wavelength 0.71073
_diffrn_reflns_av_R_equivalents 0.0674
_diffrn_reflns_av_sigmaI/netI 0.0382
_diffrn_reflns_limit_h_max 29
_diffrn_reflns_limit_h_min -29
_diffrn_reflns_limit_k_max 8
_diffrn_reflns_limit_k_min -8
_diffrn_reflns_limit_l_max 27
_diffrn_reflns_limit_l_min -28
_diffrn_reflns_number 18327
_diffrn_reflns_theta_full 25.00
_diffrn_reflns_theta_max 25.38
_diffrn_reflns_theta_min 1.96
_diffrn_standards_decay_% 0
_diffrn_standards_interval_time 0
_diffrn_standards_number 0
_exptl_absorpt_coefficient_mu 1.278
_exptl_absorpt_correction_T_max 0.8216
_exptl_absorpt_correction_T_min 0.7081
_exptl_absorpt_correction_type multi-scan
_exptl_absorpt_process_details '(MULABS; Spek, 2003; Blessing, 1995)'
_exptl_crystal_colour blue
_exptl_crystal_density_diffrn 1.583
_exptl_crystal_density_method 'not measured'
_exptl_crystal_description block
_exptl_crystal_F_000 1752
_exptl_crystal_size_max 0.29
_exptl_crystal_size_mid 0.24
_exptl_crystal_size_min 0.16
_refine_diff_density_max 0.729
_refine_diff_density_min -0.549
_refine_ls_extinction_method none
_refine_ls_goodness_of_fit_ref 0.968
_refine_ls_hydrogen_treatment mixed
_refine_ls_matrix_type full
_refine_ls_number_parameters 245
_refine_ls_number_reflns 3228
_refine_ls_number_restraints 3
_refine_ls_restrained_S_all 0.969
_refine_ls_R_factor_all 0.0422
_refine_ls_R_factor_gt 0.0357
_refine_ls_shift/su_max 0.002
_refine_ls_shift/su_mean 0.000
_refine_ls_structure_factor_coef Fsqd
_refine_ls_weighting_details 'calc w=1/[\s^2^(Fo^2^)+(0.0737P)^2^] where P=(Fo^2^+2Fc^2^)/3'
_refine_ls_weighting_scheme calc
_refine_ls_wR_factor_gt 0.0955
_refine_ls_wR_factor_ref 0.0978
_reflns_number_gt 2695
_reflns_number_total 3228
_reflns_threshold_expression I>2\s(I)
_cod_data_source_file ng2004.cif
_cod_data_source_block I
_cod_depositor_comments
;
The following automatic conversions were performed:
'_symmetry_cell_setting' value 'Monoclinic' changed to 'monoclinic'
according to '/home/saulius/struct/CIF-dictionaries/cif_core.dic'
dictionary named 'cif_core.dic' version 2.4.1 from 2010-06-29.

Automatic conversion script
Id: cif_fix_enum 1527 2010-12-29 10:47:43Z saulius 

The following automatic conversions were performed:

'_symmetry_cell_setting' value 'Monoclinic' changed to 'monoclinic'
according to /home/saulius/struct/CIF-dictionaries/cif_core.dic
dictionary named 'cif_core.dic' version 2.4.1 from 2010-06-29.

Automatic conversion script
Id: cif_fix_values 1715 2011-07-08 13:25:40Z adriana 
;
_cod_original_sg_symbol_H-M 'C 2/c'
_cod_database_code 2208392
_cod_database_fobs_code 2208392

loop_
_symmetry_equiv_pos_as_xyz
'x, y, z'
'-x, y, -z+1/2'
'x+1/2, y+1/2, z'
'-x+1/2, y+1/2, -z+1/2'
'-x, -y, -z'
'x, -y, z-1/2'
'-x+1/2, -y+1/2, -z'
'x+1/2, -y+1/2, z-1/2'

loop_
_atom_site_type_symbol
_atom_site_label
_atom_site_fract_x
_atom_site_fract_y
_atom_site_fract_z
_atom_site_U_iso_or_equiv
_atom_site_adp_type
_atom_site_calc_flag
_atom_site_refinement_flags
_atom_site_occupancy
Cu Cu1 0.659219(14) 0.47135(4) 0.712618(14) 0.02637(13) Uani d . 1
O O1 0.73194(8) 0.6460(3) 0.74072(9) 0.0322(4) Uani d . 1
C C1 0.76192(12) 0.6337(3) 0.71052(12) 0.0290(5) Uani d . 1
O O2 0.80718(9) 0.7379(3) 0.71995(9) 0.0344(4) Uani d . 1
C C2 0.74264(13) 0.4776(4) 0.65984(14) 0.0322(6) Uani d . 1
H H2A 0.7358 0.5350 0.6190 0.039 Uiso calc R 1
H H2B 0.7771 0.3825 0.6740 0.039 Uiso calc R 1
N N1 0.68442(9) 0.3795(3) 0.64866(10) 0.0277(4) Uani d . 1
H H1 0.6921 0.2483 0.6542 0.033 Uiso calc R 1
N N11 0.63133(10) 0.6031(3) 0.76742(10) 0.0298(4) Uani d . 1
N N12 0.64844(11) 0.5498(3) 0.82821(11) 0.0356(5) Uani d . 1
H H12 0.6678 0.4417 0.8462 0.043 Uiso calc R 1
C C13 0.63203(15) 0.6838(5) 0.85773(15) 0.0436(7) Uani d . 1
C C14 0.60224(15) 0.8257(4) 0.81387(16) 0.0441(7) Uani d . 1
H H14 0.5847 0.9395 0.8203 0.053 Uiso calc R 1
C C15 0.60229(12) 0.7730(4) 0.75801(14) 0.0351(6) Uani d . 1
C C16 0.6477(2) 0.6641(6) 0.92630(17) 0.0666(11) Uani d . 1
H H16A 0.6183 0.5743 0.9290 0.100 Uiso calc R 1
H H16B 0.6444 0.7896 0.9428 0.100 Uiso calc R 1
H H16C 0.6908 0.6154 0.9521 0.100 Uiso calc R 1
C C17 0.57856(17) 0.8778(4) 0.69652(16) 0.0503(8) Uani d . 1
H H17A 0.6006 0.8326 0.6742 0.075 Uiso calc R 1
H H17B 0.5861 1.0155 0.7052 0.075 Uiso calc R 1
H H17C 0.5332 0.8548 0.6695 0.075 Uiso calc R 1
N N21 0.57296(9) 0.3964(3) 0.64057(10) 0.0273(4) Uani d . 1
C C22 0.63098(12) 0.4138(4) 0.58382(12) 0.0295(5) Uani d . 1
H H22A 0.6287 0.5510 0.5722 0.035 Uiso calc R 1
H H22B 0.6354 0.3364 0.5516 0.035 Uiso calc R 1
N N22 0.57478(10) 0.3571(3) 0.58605(10) 0.0265(4) Uani d . 1
C C23 0.51994(12) 0.2829(3) 0.54001(12) 0.0269(5) Uani d . 1
C C24 0.48095(12) 0.2730(3) 0.56607(13) 0.0293(5) Uani d . 1
H H24 0.4388 0.2273 0.5455 0.035 Uiso calc R 1
C C25 0.51576(12) 0.3437(3) 0.62891(12) 0.0280(5) Uani d . 1
C C26 0.50973(13) 0.2249(3) 0.47556(12) 0.0319(6) Uani d . 1
H H26A 0.5136 0.3377 0.4533 0.048 Uiso calc R 1
H H26B 0.4675 0.1696 0.4501 0.048 Uiso calc R 1
H H26C 0.5414 0.1294 0.4809 0.048 Uiso calc R 1
C C27 0.49705(13) 0.3593(4) 0.67926(14) 0.0371(6) Uani d . 1
H H27A 0.5282 0.2933 0.7184 0.056 Uiso calc R 1
H H27B 0.4556 0.2999 0.6636 0.056 Uiso calc R 1
H H27C 0.4950 0.4948 0.6889 0.056 Uiso calc R 1
N N3 0.67808(11) 0.9400(3) 0.56584(12) 0.0381(5) Uani d . 1
O O31 0.71262(14) 1.0761(4) 0.57190(16) 0.0707(8) Uani d . 1
O O32 0.64591(15) 0.9492(4) 0.59254(15) 0.0689(7) Uani d . 1
O O33 0.67594(13) 0.7960(3) 0.53391(13) 0.0591(6) Uani d . 1
O O4 0.6896(2) 0.7831(6) 0.42067(18) 0.0914(10) Uani d D 1
H H4B 0.686(3) 0.824(8) 0.4515(19) 0.110 Uiso d D 1
H H4A 0.7268(12) 0.741(8) 0.437(3) 0.110 Uiso d D 1

loop_
_atom_site_aniso_label
_atom_site_aniso_U_11
_atom_site_aniso_U_22
_atom_site_aniso_U_33
_atom_site_aniso_U_12
_atom_site_aniso_U_13
_atom_site_aniso_U_23
Cu1 0.02357(19) 0.03404(18) 0.02255(19) 0.00034(11) 0.01223(14) -0.00438(11)
O1 0.0308(10) 0.0395(9) 0.0303(10) -0.0071(7) 0.0182(8) -0.0084(7)
C1 0.0276(13) 0.0327(12) 0.0255(12) 0.0015(10) 0.0124(11) 0.0003(9)
O2 0.0346(10) 0.0404(9) 0.0333(10) -0.0093(8) 0.0207(9) -0.0086(8)
C2 0.0269(14) 0.0420(13) 0.0309(14) -0.0043(10) 0.0168(12) -0.0067(11)
N1 0.0257(11) 0.0334(10) 0.0249(11) -0.0004(8) 0.0134(9) -0.0037(8)
N11 0.0282(11) 0.0381(11) 0.0243(11) -0.0005(9) 0.0140(9) -0.0035(8)
N12 0.0362(13) 0.0451(12) 0.0263(12) -0.0039(9) 0.0161(10) -0.0042(9)
C13 0.0421(17) 0.0612(18) 0.0382(16) -0.0172(14) 0.0280(14) -0.0197(14)
C14 0.0451(17) 0.0477(16) 0.0500(19) -0.0042(13) 0.0314(15) -0.0172(13)
C15 0.0287(14) 0.0377(13) 0.0386(15) -0.0025(10) 0.0166(12) -0.0096(11)
C16 0.078(3) 0.095(3) 0.041(2) -0.017(2) 0.040(2) -0.0177(18)
C17 0.057(2) 0.0417(15) 0.0466(18) 0.0078(14) 0.0218(16) -0.0008(13)
N21 0.0275(11) 0.0328(10) 0.0229(10) 0.0017(8) 0.0135(9) -0.0008(8)
C22 0.0267(13) 0.0378(12) 0.0240(12) -0.0017(10) 0.0126(11) -0.0007(10)
N22 0.0260(11) 0.0314(10) 0.0211(10) -0.0007(8) 0.0109(9) -0.0025(8)
C23 0.0269(13) 0.0233(11) 0.0255(13) 0.0010(9) 0.0092(10) -0.0006(9)
C24 0.0266(13) 0.0286(11) 0.0301(13) -0.0003(9) 0.0119(11) 0.0001(9)
C25 0.0264(13) 0.0281(11) 0.0293(13) 0.0025(9) 0.0138(11) 0.0016(9)
C26 0.0366(14) 0.0304(12) 0.0265(13) -0.0024(10) 0.0139(12) -0.0038(10)
C27 0.0341(14) 0.0449(14) 0.0387(16) 0.0003(11) 0.0229(13) -0.0018(11)
N3 0.0318(13) 0.0400(12) 0.0371(13) -0.0015(10) 0.0130(11) 0.0037(10)
O31 0.0701(18) 0.0522(14) 0.107(2) -0.0135(13) 0.0569(18) -0.0149(14)
O32 0.0774(19) 0.0740(17) 0.081(2) -0.0066(13) 0.0594(17) -0.0044(14)
O33 0.0696(17) 0.0529(13) 0.0595(15) -0.0113(11) 0.0356(13) -0.0126(11)
O4 0.113(3) 0.101(2) 0.072(2) 0.003(2) 0.054(2) -0.0029(18)

loop_
_atom_type_symbol
_atom_type_description
_atom_type_scat_dispersion_real
_atom_type_scat_dispersion_imag
_atom_type_scat_source
C C 0.0033 0.0016 'International Tables Vol C Tables 4.2.6.8 and 6.1.1.4'
H H 0.0000 0.0000 'International Tables Vol C Tables 4.2.6.8 and 6.1.1.4'
Cu Cu 0.3201 1.2651 'International Tables Vol C Tables 4.2.6.8 and 6.1.1.4'
N N 0.0061 0.0033 'International Tables Vol C Tables 4.2.6.8 and 6.1.1.4'
O O 0.0106 0.0060 'International Tables Vol C Tables 4.2.6.8 and 6.1.1.4'

loop_
_geom_angle_atom_site_label_1
_geom_angle_atom_site_label_2
_geom_angle_atom_site_label_3
_geom_angle_site_symmetry_3
_geom_angle
_geom_angle_publ_flag
O1 Cu1 N11 . 92.06(8) y
O1 Cu1 N1 . 83.81(8) y
N11 Cu1 N1 . 170.30(9) y
O1 Cu1 N21 . 146.20(8) y
N11 Cu1 N21 . 97.40(9) y
N1 Cu1 N21 . 81.53(8) y
O1 Cu1 O2 4_646 105.47(8) y
N11 Cu1 O2 4_646 89.03(8) y
N1 Cu1 O2 4_646 100.52(8) y
N21 Cu1 O2 4_646 107.06(8) y
C1 O1 Cu1 . 116.31(16) ?
O2 C1 O1 . 124.9(2) ?
O2 C1 C2 . 117.2(2) ?
O1 C1 C2 . 117.8(2) ?
C1 O2 Cu1 4_656 123.48(16) ?
N1 C2 C1 . 111.4(2) ?
N1 C2 H2A . 109.3 ?
C1 C2 H2A . 109.3 ?
N1 C2 H2B . 109.3 ?
C1 C2 H2B . 109.3 ?
H2A C2 H2B . 108.0 ?
C22 N1 C2 . 112.8(2) ?
C22 N1 Cu1 . 107.67(15) ?
C2 N1 Cu1 . 110.17(15) ?
C22 N1 H1 . 108.7 ?
C2 N1 H1 . 108.7 ?
Cu1 N1 H1 . 108.7 ?
C15 N11 N12 . 106.2(2) ?
C15 N11 Cu1 . 128.77(19) ?
N12 N11 Cu1 . 124.15(17) ?
C13 N12 N11 . 111.1(2) ?
C13 N12 H12 . 124.4 ?
N11 N12 H12 . 124.4 ?
N12 C13 C14 . 106.5(3) ?
N12 C13 C16 . 122.1(3) ?
C14 C13 C16 . 131.4(3) ?
C13 C14 C15 . 107.1(3) ?
C13 C14 H14 . 126.4 ?
C15 C14 H14 . 126.4 ?
N11 C15 C14 . 109.0(3) ?
N11 C15 C17 . 121.1(2) ?
C14 C15 C17 . 129.8(3) ?
C13 C16 H16A . 109.5 ?
C13 C16 H16B . 109.5 ?
H16A C16 H16B . 109.5 ?
C13 C16 H16C . 109.5 ?
H16A C16 H16C . 109.5 ?
H16B C16 H16C . 109.5 ?
C15 C17 H17A . 109.5 ?
C15 C17 H17B . 109.5 ?
H17A C17 H17B . 109.5 ?
C15 C17 H17C . 109.5 ?
H17A C17 H17C . 109.5 ?
H17B C17 H17C . 109.5 ?
C25 N21 N22 . 105.90(19) ?
C25 N21 Cu1 . 142.30(18) ?
N22 N21 Cu1 . 110.79(15) ?
N22 C22 N1 . 106.1(2) ?
N22 C22 H22A . 110.5 ?
N1 C22 H22A . 110.5 ?
N22 C22 H22B . 110.5 ?
N1 C22 H22B . 110.5 ?
H22A C22 H22B . 108.7 ?
C23 N22 N21 . 111.7(2) ?
C23 N22 C22 . 130.5(2) ?
N21 N22 C22 . 117.54(19) ?
N22 C23 C24 . 106.3(2) ?
N22 C23 C26 . 122.6(2) ?
C24 C23 C26 . 131.1(2) ?
C23 C24 C25 . 106.3(2) ?
C23 C24 H24 . 126.9 ?
C25 C24 H24 . 126.9 ?
N21 C25 C24 . 109.7(2) ?
N21 C25 C27 . 121.4(2) ?
C24 C25 C27 . 128.9(2) ?
C23 C26 H26A . 109.5 ?
C23 C26 H26B . 109.5 ?
H26A C26 H26B . 109.5 ?
C23 C26 H26C . 109.5 ?
H26A C26 H26C . 109.5 ?
H26B C26 H26C . 109.5 ?
C25 C27 H27A . 109.5 ?
C25 C27 H27B . 109.5 ?
H27A C27 H27B . 109.5 ?
C25 C27 H27C . 109.5 ?
H27A C27 H27C . 109.5 ?
H27B C27 H27C . 109.5 ?
O31 N3 O32 . 118.3(3) ?
O31 N3 O33 . 120.7(3) ?
O32 N3 O33 . 120.9(3) ?
H4B O4 H4A . 107(5) ?

loop_
_geom_bond_atom_site_label_1
_geom_bond_atom_site_label_2
_geom_bond_site_symmetry_2
_geom_bond_distance
_geom_bond_publ_flag
Cu1 O1 . 1.9767(17) y
Cu1 N11 . 1.978(2) y
Cu1 N1 . 2.016(2) y
Cu1 N21 . 2.021(2) y
Cu1 O2 4_646 2.1476(18) y
O1 C1 . 1.261(3) ?
C1 O2 . 1.247(3) ?
C1 C2 . 1.520(4) ?
O2 Cu1 4_656 2.1477(18) ?
C2 N1 . 1.479(3) ?
C2 H2A . 0.9900 ?
C2 H2B . 0.9900 ?
N1 C22 . 1.470(3) ?
N1 H1 . 0.9300 ?
N11 C15 . 1.341(3) ?
N11 N12 . 1.351(3) ?
N12 C13 . 1.346(4) ?
N12 H12 . 0.8800 ?
C13 C14 . 1.361(5) ?
C13 C16 . 1.494(5) ?
C14 C15 . 1.386(4) ?
C14 H14 . 0.9500 ?
C15 C17 . 1.479(4) ?
C16 H16A . 0.9800 ?
C16 H16B . 0.9800 ?
C16 H16C . 0.9800 ?
C17 H17A . 0.9800 ?
C17 H17B . 0.9800 ?
C17 H17C . 0.9800 ?
N21 C25 . 1.334(3) ?
N21 N22 . 1.355(3) ?
C22 N22 . 1.455(3) ?
C22 H22A . 0.9900 ?
C22 H22B . 0.9900 ?
N22 C23 . 1.347(3) ?
C23 C24 . 1.375(4) ?
C23 C26 . 1.491(4) ?
C24 C25 . 1.399(4) ?
C24 H24 . 0.9500 ?
C25 C27 . 1.489(4) ?
C26 H26A . 0.9800 ?
C26 H26B . 0.9800 ?
C26 H26C . 0.9800 ?
C27 H27A . 0.9800 ?
C27 H27B . 0.9800 ?
C27 H27C . 0.9800 ?
N3 O31 . 1.230(3) ?
N3 O32 . 1.236(4) ?
N3 O33 . 1.247(3) ?
O4 H4B . 0.840(10) ?
O4 H4A . 0.845(10) ?

loop_
_geom_hbond_atom_site_label_D
_geom_hbond_atom_site_label_H
_geom_hbond_atom_site_label_A
_geom_hbond_site_symmetry_A
_geom_hbond_distance_DH
_geom_hbond_distance_HA
_geom_hbond_distance_DA
_geom_hbond_angle_DHA
N12 H12 O4 6_566 0.88 2.23 3.014(5) 148
O4 H4B O33 . 0.840(10) 2.11(3) 2.891(4) 155(5)
O4 H4A O33 7_666 0.845(10) 2.13(2) 2.957(5) 165(6)
N1 H1 O1 4_646 0.93 2.38 2.910(3) 116
N1 H1 O31 1_545 0.93 2.56 3.095(3) 117
N1 H1 O32 1_545 0.93 2.48 3.230(4) 138

loop_
_geom_torsion_atom_site_label_1
_geom_torsion_atom_site_label_2
_geom_torsion_atom_site_label_3
_geom_torsion_atom_site_label_4
_geom_torsion_site_symmetry_1
_geom_torsion_site_symmetry_4
_geom_torsion
N11 Cu1 O1 C1 . . -170.69(18)
N1 Cu1 O1 C1 . . 0.52(18)
N21 Cu1 O1 C1 . . -64.1(2)
O2 Cu1 O1 C1 4_646 . 99.75(18)
Cu1 O1 C1 O2 . . 176.8(2)
Cu1 O1 C1 C2 . . -4.7(3)
O1 C1 O2 Cu1 . 4_656 -3.1(4)
C2 C1 O2 Cu1 . 4_656 178.38(17)
O2 C1 C2 N1 . . -173.8(2)
O1 C1 C2 N1 . . 7.6(3)
C1 C2 N1 C22 . . 113.8(2)
C1 C2 N1 Cu1 . . -6.6(3)
O1 Cu1 N1 C22 . . -119.76(16)
N21 Cu1 N1 C22 . . 29.70(15)
O2 Cu1 N1 C22 4_646 . 135.60(15)
O1 Cu1 N1 C2 . . 3.63(17)
N21 Cu1 N1 C2 . . 153.08(18)
O2 Cu1 N1 C2 4_646 . -101.01(17)
O1 Cu1 N11 C15 . . 75.3(2)
N21 Cu1 N11 C15 . . -72.2(2)
O2 Cu1 N11 C15 4_646 . -179.2(2)
O1 Cu1 N11 N12 . . -92.6(2)
N21 Cu1 N11 N12 . . 120.0(2)
O2 Cu1 N11 N12 4_646 . 12.9(2)
C15 N11 N12 C13 . . -1.2(3)
Cu1 N11 N12 C13 . . 168.93(18)
N11 N12 C13 C14 . . 1.3(3)
N11 N12 C13 C16 . . -177.6(3)
N12 C13 C14 C15 . . -0.8(3)
C16 C13 C14 C15 . . 177.9(3)
N12 N11 C15 C14 . . 0.7(3)
Cu1 N11 C15 C14 . . -168.85(19)
N12 N11 C15 C17 . . 178.3(3)
Cu1 N11 C15 C17 . . 8.7(4)
C13 C14 C15 N11 . . 0.0(3)
C13 C14 C15 C17 . . -177.2(3)
O1 Cu1 N21 C25 . . -138.7(3)
N11 Cu1 N21 C25 . . -33.7(3)
N1 Cu1 N21 C25 . . 156.1(3)
O2 Cu1 N21 C25 4_646 . 57.6(3)
O1 Cu1 N21 N22 . . 55.3(2)
N11 Cu1 N21 N22 . . 160.30(15)
N1 Cu1 N21 N22 . . -9.97(15)
O2 Cu1 N21 N22 4_646 . -108.45(15)
C2 N1 C22 N22 . . -164.26(19)
Cu1 N1 C22 N22 . . -42.5(2)
C25 N21 N22 C23 . . 0.7(3)
Cu1 N21 N22 C23 . . 171.89(15)
C25 N21 N22 C22 . . 175.7(2)
Cu1 N21 N22 C22 . . -13.1(2)
N1 C22 N22 C23 . . -148.6(2)
N1 C22 N22 N21 . . 37.5(3)
N21 N22 C23 C24 . . -0.3(3)
C22 N22 C23 C24 . . -174.4(2)
N21 N22 C23 C26 . . -179.3(2)
C22 N22 C23 C26 . . 6.6(4)
N22 C23 C24 C25 . . -0.2(3)
C26 C23 C24 C25 . . 178.6(2)
N22 N21 C25 C24 . . -0.9(3)
Cu1 N21 C25 C24 . . -167.3(2)
N22 N21 C25 C27 . . 177.8(2)
Cu1 N21 C25 C27 . . 11.4(4)
C23 C24 C25 N21 . . 0.7(3)
C23 C24 C25 C27 . . -177.8(2)
